data_1571127
loop_
_publ_author_name
'Patyk-Ka&#x17a;mierczak, Ewa'
'Izquierdo-Ruiz, Fernando'
'Lobato, Alvaro'
'Ka&#x17a;mierczak, Micha&#x142;'
'Moszczy&#x144;ska, Ida'
'Olejniczak, Anna'
'Recio, J. Manuel'

_publ_section_title
;
 The curious case of proton migration under pressure in the malonic acid
 and 4,4'-bipyridine cocrystal.
;
_journal_coeditor_code YC5045
_journal_issue 2
_journal_name_full IUCrJ
_journal_page_first 168
_journal_page_last 181
_journal_paper_doi 10.1107/S2052252524000344
_journal_volume 11
_journal_year 2024
_chemical_formula_moiety 'C3 H4 O4, C10 H8 N2'
_chemical_formula_sum 'C13 H12 N2 O4'
_chemical_formula_weight 260.251
_chemical_name_systematic 'Malonic acid 4,4'-bipyridyl'
_space_group_crystal_system monoclinic
_space_group_IT_number 15
_space_group_name_Hall '-C 2yc'
_space_group_name_H-M_alt 'C 1 2/c 1'
_symmetry_Int_Tables_number 15
_atom_sites_solution_primary dual
_audit_creation_date 2022-06-14
_audit_creation_method
;
Olex2 1.5
(compiled 2022.04.07 svn.rca3783a0 for OlexSys, GUI svn.r6498)
;
_cell_angle_alpha 90
_cell_angle_beta 104.783(5)
_cell_angle_gamma 90
_cell_formula_units_Z 4
_cell_length_a 19.5688(9)
_cell_length_b 4.0772(3)
_cell_length_c 15.9523(8)
_cell_measurement_reflns_used 2314
_cell_measurement_temperature 298
_cell_measurement_theta_max 75.6400
_cell_measurement_theta_min 4.6510
_cell_volume 1230.64(13)
_computing_cell_refinement 'CrysAlisPro 1.171.41.93a (Rigaku OD, 2020)'
_computing_data_collection 'CrysAlisPro 1.171.41.93a (Rigaku OD, 2020)'
_computing_data_reduction 'CrysAlisPro 1.171.41.93a (Rigaku OD, 2020)'
_computing_molecular_graphics 'Olex2 1.5 (Dolomanov et al., 2009)'
_computing_publication_material 'Olex2 1.5 (Dolomanov et al., 2009)'
_computing_structure_refinement 'olex2.refine 1.5 (Bourhis et al., 2015)'
_computing_structure_solution 'SHELXT 2014/4 (Sheldrick, 2014)'
_diffrn_ambient_temperature 298
_diffrn_detector 'CCD plate'
_diffrn_detector_area_resol_mean 10.5384
_diffrn_detector_type Atlas
_diffrn_measured_fraction_theta_full 1.0000
_diffrn_measured_fraction_theta_max 0.9721
_diffrn_measurement_details
;
List of Runs (angles in degrees, time in seconds):

  # Type    Start    End  Width  t~exp~   \w     \q     \k     \f   Frames
--------------------------------------------------------------------------
  1  \w   -114.00 -13.00   1.00    1.50    --  -41.23 -57.00-150.00  101
  2  \w    -88.00   7.00   1.00    1.50    --  -41.23 110.00  99.00   95
  3  \w    -66.00  32.00   1.00    1.50    --  -41.23  57.00   0.00   98
  4  \w     59.00 158.00   1.00    1.50    --  112.00  15.00 150.00   99
  5  \w     86.00 158.00   1.00    1.50    --  112.00  45.00-150.00   72
  6  \w     36.00 106.00   1.00    1.50    --  112.00 -77.00  60.00   70
  7  \w     84.00 158.00   1.00    1.50    --  112.00  30.00   0.00   74
  8  \w     40.00  71.00   1.00    1.50    --  112.00 -61.00   0.00   31
  9  \w     29.00 107.00   1.00    1.50    --  112.00 -94.00 150.00   78
 10  \w     40.00  71.00   1.00    1.50    --  112.00 -61.00 -30.00   31
 11  \w     40.00  71.00   1.00    1.50    --  112.00 -61.00  30.00   31
 12  \w     24.00 158.00   1.00    1.50    --  112.00   0.00 -30.00  134
 13  \w     40.00  71.00   1.00    1.50    --  112.00 -61.00-180.00   31
 14  \w   -114.00 -13.00   1.00    1.50    --  -41.23 -57.00 -60.00  101
 15  \w     13.00 114.00   1.00    1.50    --   41.23  57.00 150.00  101
 16  \w     13.00 114.00   1.00    1.50    --   41.23  57.00  60.00  101
 17  \w     40.00  71.00   1.00    1.50    --  112.00 -61.00-120.00   31
 18  \w     82.00 158.00   1.00    1.50    --  112.00  77.00  30.00   76
 19  \w     83.00 158.00   1.00    1.50    --  112.00  61.00 150.00   75
 20  \w     36.00 109.00   1.00    1.50    --  112.00-111.00   0.00   73
 21  \w     40.00  71.00   1.00    1.50    --  112.00 -61.00 150.00   31
 22  \w     40.00  71.00   1.00    1.50    --  112.00 -61.00 -90.00   31
 23  \w    -42.00  33.00   1.00    1.50    --  -41.23  37.00 -60.00   75
 24  \w    -42.00  33.00   1.00    1.50    --  -41.23  37.00-120.00   75
 25  \w    -39.00  26.00   1.00    1.50    --   41.23 -19.00  30.00   65
 26  \w     83.00 158.00   1.00    1.50    --  112.00  61.00   0.00   75
 27  \w     83.00 158.00   1.00    1.50    --  112.00  61.00 -90.00   75
 28  \w     40.00  71.00   1.00    1.50    --  112.00 -61.00 120.00   31
 29  \w     86.00 115.00   1.00    1.50    --  112.00  45.00-120.00   29
 30  \w     40.00  71.00   1.00    1.50    --  112.00 -61.00-150.00   31
;
_diffrn_measurement_device 'four-circle diffractometer'
_diffrn_measurement_device_type 'SuperNova, Single source at offset/far, Atlas'
_diffrn_measurement_method '\w scans'
_diffrn_orient_matrix_type 'CrysAlisPro convention (1999,Acta A55,543-557)'
_diffrn_orient_matrix_UB_11 -0.0490070000
_diffrn_orient_matrix_UB_12 0.0130253000
_diffrn_orient_matrix_UB_13 -0.0924130000
_diffrn_orient_matrix_UB_21 -0.0629438000
_diffrn_orient_matrix_UB_22 0.0854566000
_diffrn_orient_matrix_UB_23 0.0375269000
_diffrn_orient_matrix_UB_31 0.0163499000
_diffrn_orient_matrix_UB_32 0.3677648000
_diffrn_orient_matrix_UB_33 -0.0054666000
_diffrn_radiation_monochromator mirror
_diffrn_radiation_probe x-ray
_diffrn_radiation_type 'Cu K\a'
_diffrn_radiation_wavelength 1.54184
_diffrn_reflns_av_R_equivalents 0.0385
_diffrn_reflns_av_unetI/netI 0.0263
_diffrn_reflns_Laue_measured_fraction_full 1.0000
_diffrn_reflns_Laue_measured_fraction_max 0.9721
_diffrn_reflns_limit_h_max 24
_diffrn_reflns_limit_h_min -24
_diffrn_reflns_limit_k_max 4
_diffrn_reflns_limit_k_min -4
_diffrn_reflns_limit_l_max 19
_diffrn_reflns_limit_l_min -20
_diffrn_reflns_number 6263
_diffrn_reflns_point_group_measured_fraction_full 1.0000
_diffrn_reflns_point_group_measured_fraction_max 0.9721
_diffrn_reflns_theta_full 67.6840
_diffrn_reflns_theta_max 76.22
_diffrn_reflns_theta_min 4.67
_diffrn_source 'micro-focus sealed X-ray tube'
_diffrn_source_type 'SuperNova (Cu) X-ray Source'
_exptl_absorpt_coefficient_mu 0.890
_exptl_absorpt_correction_T_max 0.956
_exptl_absorpt_correction_T_min 0.874
_exptl_absorpt_correction_type analytical
_exptl_absorpt_process_details
;
CrysAlisPro 1.171.41.93a (Rigaku Oxford Diffraction, 2020)
Analytical numeric absorption correction using a multifaceted crystal
model based on expressions derived by R.C. Clark & J.S. Reid.
(Clark, R. C. & Reid, J. S. (1995). Acta Cryst. A51, 887-897)
Empirical absorption correction using spherical harmonics,
implemented in SCALE3 ABSPACK scaling algorithm.
;
_exptl_crystal_colour colourless
_exptl_crystal_colour_primary colourless
_exptl_crystal_density_diffrn 1.405
_exptl_crystal_description plate
_exptl_crystal_F_000 546.098
_exptl_crystal_size_max 0.229
_exptl_crystal_size_mid 0.145
_exptl_crystal_size_min 0.06
_refine_diff_density_max 0.2324
_refine_diff_density_min -0.2758
_refine_diff_density_rms 0.0594
_refine_ls_d_res_high 0.7938
_refine_ls_d_res_low 9.4605
_refine_ls_goodness_of_fit_ref 1.0846
_refine_ls_hydrogen_treatment refall
_refine_ls_matrix_type full
_refine_ls_number_constraints 0
_refine_ls_number_parameters 141
_refine_ls_number_reflns 1256
_refine_ls_number_restraints 0
_refine_ls_restrained_S_all 1.0846
_refine_ls_R_factor_all 0.0695
_refine_ls_R_factor_gt 0.0369
_refine_ls_shift/su_max 0.0005
_refine_ls_shift/su_mean 0.0001
_refine_ls_structure_factor_coef Fsqd
_refine_ls_weighting_details 'w=1/[\s^2^(Fo^2^)+(0.0336P)^2^+0.8691P] where P=(Fo^2^+2Fc^2^)/3'
_refine_ls_weighting_scheme calc
_refine_ls_wR_factor_gt 0.0763
_refine_ls_wR_factor_ref 0.1108
_reflns_Friedel_coverage 0.0
_reflns_limit_h_max 23
_reflns_limit_h_min -24
_reflns_limit_k_max 4
_reflns_limit_k_min 0
_reflns_limit_l_max 20
_reflns_limit_l_min 0
_reflns_number_gt 834
_reflns_number_total 1256
_reflns_threshold_expression I>=2u(I)
_cod_data_source_file yc5045.cif
_cod_data_source_block BIPYMA
_cod_database_code 1571127
_chemical_oxdiff_formula 'C13 H12 O4 N2'
_olex2_refinement_description
;
;
_olex2_submission_special_instructions 'No special instructions were received'
_oxdiff_exptl_absorpt_empirical_details
;
Empirical correction (ABSPACK) includes:
- Absorption correction using spherical harmonics
- Frame scaling
;
_oxdiff_exptl_absorpt_empirical_full_max 1.444
_oxdiff_exptl_absorpt_empirical_full_min 0.805

loop_
_space_group_symop_id
_space_group_symop_operation_xyz
1 x,y,z
2 -x,y,-z+1/2
3 -x,-y,-z
4 x,-y,z-1/2
5 x+1/2,y+1/2,z
6 -x+1/2,y+1/2,-z+1/2
7 -x+1/2,-y+1/2,-z
8 x+1/2,-y+1/2,z-1/2

loop_
_atom_site_label
_atom_site_type_symbol
_atom_site_fract_x
_atom_site_fract_y
_atom_site_fract_z
_atom_site_U_iso_or_equiv
_atom_site_adp_type
_atom_site_occupancy
_atom_site_site_symmetry_order
_atom_site_refinement_flags_posn
_atom_site_refinement_flags_adp
_atom_site_refinement_flags_occupancy
O1 O 0.47312(8) 0.0209(4) 0.36217(10) 0.0587(5) Uani 1.000000 1 . . .
O2 O 0.39097(8) -0.0100(5) 0.23857(10) 0.0804(6) Uani 1.000000 1 . . .
N1 N 0.38106(9) 0.3587(5) 0.41851(12) 0.0561(5) Uani 1.000000 1 . . .
C3 C 0.27737(10) 0.6696(5) 0.48304(12) 0.0462(5) Uani 1.000000 1 . . .
C6 C 0.44870(10) -0.0801(6) 0.28274(13) 0.0484(5) Uani 1.000000 1 . . .
C7 C 0.5 -0.2889(9) 0.25 0.0506(8) Uani 1.000000 2 S T P
C2 C 0.26415(11) 0.5673(7) 0.39728(14) 0.0599(7) Uani 1.000000 1 . . .
C1 C 0.31706(11) 0.4151(7) 0.36791(15) 0.0623(7) Uani 1.000000 1 . . .
C4 C 0.34502(12) 0.6118(8) 0.53454(16) 0.0738(9) Uani 1.000000 1 . . .
C5 C 0.39455(13) 0.4574(8) 0.50024(16) 0.0743(8) Uani 1.000000 1 . . .
H7 H 0.4722(12) -0.445(5) 0.1990(14) 0.071(7) Uani 1.000000 1 . . .
H2 H 0.2108(13) 0.599(8) 0.3538(15) 0.117(12) Uani 1.000000 1 . . .
H4 H 0.3573(14) 0.677(10) 0.6016(18) 0.146(15) Uani 1.000000 1 . . .
H1 H 0.3082(13) 0.327(8) 0.2993(15) 0.110(11) Uani 1.000000 1 . . .
H5 H 0.4499(13) 0.397(9) 0.5405(17) 0.132(14) Uani 1.000000 1 . . .
H1H H 0.4336(14) 0.156(8) 0.3830(16) 0.071(9) Uani 1.000000 1 . . .

loop_
_atom_site_aniso_label
_atom_site_aniso_U_11
_atom_site_aniso_U_22
_atom_site_aniso_U_33
_atom_site_aniso_U_12
_atom_site_aniso_U_13
_atom_site_aniso_U_23
O1 0.0456(9) 0.0808(13) 0.0494(9) 0.0101(8) 0.0119(7) -0.0061(8)
O2 0.0507(9) 0.1295(18) 0.0559(10) 0.0228(10) 0.0040(7) -0.0022(10)
N1 0.0456(9) 0.0721(13) 0.0540(10) 0.0089(9) 0.0192(8) -0.0045(10)
C3 0.0395(9) 0.0589(14) 0.0403(10) 0.0033(9) 0.0104(8) -0.0008(9)
C6 0.0423(10) 0.0597(14) 0.0462(11) 0.0016(10) 0.0164(9) 0.0067(10)
C7 0.0542(19) 0.051(2) 0.0513(19) -0.000000 0.0213(16) 0.000000
C2 0.0446(11) 0.0927(19) 0.0428(11) 0.0117(12) 0.0119(10) -0.0092(12)
C1 0.0471(12) 0.0939(19) 0.0480(13) 0.0108(12) 0.0163(10) -0.0104(13)
C4 0.0448(12) 0.125(2) 0.0475(13) 0.0265(14) 0.0048(10) -0.0180(15)
C5 0.0476(13) 0.119(2) 0.0534(14) 0.0248(15) 0.0083(11) -0.0181(15)
H7 0.091(19) 0.053(17) 0.078(18) 0.002(13) 0.038(15) -0.011(12)
H2 0.062(15) 0.21(3) 0.058(16) 0.04(2) -0.021(13) -0.03(2)
H4 0.09(2) 0.25(4) 0.08(2) 0.09(2) -0.003(16) -0.05(3)
H1 0.095(19) 0.19(3) 0.045(15) 0.02(2) 0.013(14) -0.036(19)
H5 0.061(16) 0.24(4) 0.083(19) 0.06(2) 0.006(15) -0.04(2)
H1H 0.050(18) 0.11(3) 0.057(19) -0.02(2) 0.021(15) -0.011(19)

loop_
_atom_type_symbol
_atom_type_scat_dispersion_real
_atom_type_scat_dispersion_imag
_atom_type_scat_source
_atom_type_scat_dispersion_source
C 0.01920 0.00962 'NoSpherA2: Chem.Sci. 2021, DOI:10.1039/D0SC05526C' 'Henke, Gullikson and Davis, At. Data and Nucl. Data Tables, 1993, 54, 2'
H 0.00000 0.00000 'NoSpherA2: Chem.Sci. 2021, DOI:10.1039/D0SC05526C' 'Henke, Gullikson and Davis, At. Data and Nucl. Data Tables, 1993, 54, 2'
N 0.03256 0.01839 'NoSpherA2: Chem.Sci. 2021, DOI:10.1039/D0SC05526C' 'Henke, Gullikson and Davis, At. Data and Nucl. Data Tables, 1993, 54, 2'
O 0.05239 0.03377 'NoSpherA2: Chem.Sci. 2021, DOI:10.1039/D0SC05526C' 'Henke, Gullikson and Davis, At. Data and Nucl. Data Tables, 1993, 54, 2'

loop_
_exptl_crystal_face_index_h
_exptl_crystal_face_index_k
_exptl_crystal_face_index_l
_exptl_crystal_face_perp_dist
-2 3 2 0.0976
11 1 -7 0.0689
2 -3 -2 0.0980
-11 0 7 0.0639
1 2 -4 0.1256
-6 0 -7 0.0276
6 1 7 0.0235

loop_
_geom_angle_atom_site_label_1
_geom_angle_atom_site_label_2
_geom_angle_atom_site_label_3
_geom_angle
_geom_angle_site_symmetry_1
_geom_angle_site_symmetry_3
_geom_angle_publ_flag
H1H O1 C6 110.5(13) . . ?
C5 N1 C1 117.8(2) . . ?
C4 C3 C2 116.20(19) . . ?
O2 C6 O1 123.5(2) . . ?
C7 C6 O1 113.85(16) 2_655 . ?
C7 C6 O2 122.67(18) 2_655 . ?
C6 C7 C6 111.2(3) . 2_655 ?
H7 C7 C6 110.3(12) . . ?
H7 C7 C6 109.2(12) . 2_655 ?
H7 C7 C6 110.3(12) 2_655 2_655 ?
H7 C7 C6 109.2(12) 2_655 . ?
H7 C7 H7 107(2) . 2_655 ?
C1 C2 C3 119.9(2) . . ?
H2 C2 C3 119.4(13) . . ?
H2 C2 C1 120.6(13) . . ?
C2 C1 N1 122.9(2) . . ?
H1 C1 N1 115.2(13) . . ?
H1 C1 C2 122.0(13) . . ?
C5 C4 C3 120.2(2) . . ?
H4 C4 C3 119.2(14) . . ?
H4 C4 C5 120.5(13) . . ?
C4 C5 N1 123.0(2) . . ?
H5 C5 N1 114.4(13) . . ?
H5 C5 C4 122.6(13) . . ?

loop_
_geom_bond_atom_site_label_1
_geom_bond_atom_site_label_2
_geom_bond_distance
_geom_bond_site_symmetry_2
_geom_bond_publ_flag
O1 C6 1.302(2) . ?
O1 H1H 1.07(3) . ?
O2 C6 1.203(2) . ?
N1 C1 1.326(3) . ?
N1 C5 1.325(3) . ?
C3 C3 1.472(4) 7_566 ?
C3 C2 1.390(3) . ?
C3 C4 1.388(3) . ?
C6 C7 1.508(3) 2_655 ?
C7 H7 1.07(2) 2_655 ?
C7 H7 1.07(2) . ?
C2 C1 1.387(3) . ?
C2 H2 1.10(2) . ?
C1 H1 1.12(2) . ?
C4 C5 1.381(3) . ?
C4 H4 1.07(3) . ?
C5 H5 1.14(2) . ?

loop_
_geom_torsion_atom_site_label_1
_geom_torsion_atom_site_label_2
_geom_torsion_atom_site_label_3
_geom_torsion_atom_site_label_4
_geom_torsion
_geom_torsion_site_symmetry_1
_geom_torsion_site_symmetry_2
_geom_torsion_site_symmetry_3
_geom_torsion_site_symmetry_4
_geom_torsion_publ_flag
O1 C6 C7 C6 -83.3(2) . . 2_655 2_655 ?
O2 C6 C7 C6 95.6(2) . . 2_655 2_655 ?
N1 C1 C2 C3 0.4(3) . . . . ?
N1 C5 C4 C3 0.2(4) . . . . ?
C3 C3 C2 C1 -179.7(3) 7_566 . . . ?
C3 C3 C4 C5 179.4(3) 7_566 . . . ?

loop_
_exptl_oxdiff_crystal_face_indexfrac_h
_exptl_oxdiff_crystal_face_indexfrac_k
_exptl_oxdiff_crystal_face_indexfrac_l
_exptl_oxdiff_crystal_face_x
_exptl_oxdiff_crystal_face_y
_exptl_oxdiff_crystal_face_z
-1.8517 2.5955 1.7034 -0.0329 0.4023 0.9149
11.1956 0.5207 -6.6295 0.0708 -0.9090 0.4108
1.5519 -2.6079 -1.5256 0.0310 -0.3778 -0.9254
-11.3493 -0.1976 6.7952 -0.0743 0.9525 -0.2954
0.8639 2.4829 -3.5803 0.3209 0.0234 0.9468
-6.1237 -0.3639 -7.3873 0.9780 0.0771 -0.1936
6.2334 0.5549 7.1690 -0.9608 -0.0759 0.2668
